data_7004030
loop_
_publ_author_name
'Mart\'inez-Lillo, Jos\'e'
'Armentano, Donatella'
'Marino, Nadia'
'Arizaga, Livia'
'Chiozzone, Ra\'ul'
'Gonz\'alez, Ricardo'
'Kremer, Carlos'
'Cano, Joan'
'Faus, Juan'

_publ_section_title
;
 Pentachloro(pyrazine)rhenate(iv) complex as precursor of
 heterobimetallic pyrazine-containing ReIV2MII (M = Ni, Cu) species:
 synthesis, crystal structures and magnetic properties
;
_journal_issue 34
_journal_name_full 'Dalton Transactions'
_journal_page_first 4585
_journal_paper_doi 10.1039/b802112k
_journal_year 2008
_chemical_formula_sum 'C3 H6 Cl2.5 N1.5 Re0.5'
_chemical_formula_weight 244.82
_chemical_name_systematic
;
?
;
_space_group_IT_number 40
_symmetry_cell_setting orthorhombic
_symmetry_space_group_name_Hall 'A 2 -2a'
_symmetry_space_group_name_H-M 'A m a 2'
_atom_sites_solution_hydrogens geom
_atom_sites_solution_primary direct
_atom_sites_solution_secondary difmap
_audit_creation_method SHELXL-97
_cell_angle_alpha 90.00
_cell_angle_beta 90.00
_cell_angle_gamma 90.00
_cell_formula_units_Z 8
_cell_length_a 7.2660(2)
_cell_length_b 26.3894(6)
_cell_length_c 7.3267(2)
_cell_measurement_reflns_used 6921
_cell_measurement_temperature 293(2)
_cell_measurement_theta_max 34.265
_cell_measurement_theta_min 2.804
_cell_volume 1404.86(6)
_computing_cell_refinement 'Bruker SMART'
_computing_data_collection 'Bruker SMART'
_computing_data_reduction 'Bruker SAINT'
_computing_molecular_graphics 'Bruker SHELXTL'
_computing_publication_material 'Bruker SHELXTL'
_computing_structure_refinement 'SHELXL-97 (Sheldrick, 1997)'
_computing_structure_solution 'SHELXS-97 (Sheldrick, 1990)'
_diffrn_ambient_temperature 293(2)
_diffrn_measured_fraction_theta_full 0.993
_diffrn_measured_fraction_theta_max 0.993
_diffrn_measurement_device_type 'X8APEXII CCD area detector'
_diffrn_measurement_method 'phi and omega scans'
_diffrn_radiation_monochromator graphite
_diffrn_radiation_source 'fine-focus sealed tube'
_diffrn_radiation_type MoK\a
_diffrn_radiation_wavelength 0.71073
_diffrn_reflns_av_R_equivalents 0.0195
_diffrn_reflns_av_sigmaI/netI 0.0197
_diffrn_reflns_limit_h_max 11
_diffrn_reflns_limit_h_min -10
_diffrn_reflns_limit_k_max 40
_diffrn_reflns_limit_k_min -40
_diffrn_reflns_limit_l_max 10
_diffrn_reflns_limit_l_min -11
_diffrn_reflns_number 15363
_diffrn_reflns_theta_full 33.13
_diffrn_reflns_theta_max 33.13
_diffrn_reflns_theta_min 1.54
_exptl_absorpt_coefficient_mu 9.574
_exptl_absorpt_correction_T_max 0.153
_exptl_absorpt_correction_T_min 0.111
_exptl_absorpt_correction_type empirical
_exptl_absorpt_process_details sadabs
_exptl_crystal_colour green
_exptl_crystal_density_diffrn 2.315
_exptl_crystal_density_method 'not measured'
_exptl_crystal_description polyhedral
_exptl_crystal_F_000 916
_exptl_crystal_size_max 0.40
_exptl_crystal_size_mid 0.20
_exptl_crystal_size_min 0.20
_refine_diff_density_max 0.358
_refine_diff_density_min -1.088
_refine_diff_density_rms 0.127
_refine_ls_abs_structure_details 'Flack H D (1983), Acta Cryst. A39, 876-881'
_refine_ls_abs_structure_Flack 0.022(8)
_refine_ls_extinction_method none
_refine_ls_goodness_of_fit_ref 1.232
_refine_ls_hydrogen_treatment riding
_refine_ls_matrix_type full
_refine_ls_number_parameters 85
_refine_ls_number_reflns 2689
_refine_ls_number_restraints 1
_refine_ls_restrained_S_all 1.231
_refine_ls_R_factor_all 0.0152
_refine_ls_R_factor_gt 0.0143
_refine_ls_shift/su_max 0.001
_refine_ls_shift/su_mean 0.000
_refine_ls_structure_factor_coef Fsqd
_refine_ls_weighting_details 'calc w=1/[\s^2^(Fo^2^)+(0.0311P)^2^+0.0000P] where P=(Fo^2^+2Fc^2^)/3'
_refine_ls_weighting_scheme calc
_refine_ls_wR_factor_gt 0.0353
_refine_ls_wR_factor_ref 0.0553
_reflns_number_gt 2598
_reflns_number_total 2689
_reflns_threshold_expression >2sigma(I)
_cod_data_source_file b802112k.txt
_cod_data_source_block 2
_cod_original_sg_symbol_H-M Ama2
_cod_original_formula_sum 'C3 H6 Cl2.50 N1.50 Re0.50'
_cod_database_code 7004030

loop_
_symmetry_equiv_pos_as_xyz
'x, y, z'
'-x, -y, z'
'x+1/2, -y, z'
'-x+1/2, y, z'
'x, y+1/2, z+1/2'
'-x, -y+1/2, z+1/2'
'x+1/2, -y+1/2, z+1/2'
'-x+1/2, y+1/2, z+1/2'

loop_
_atom_site_label
_atom_site_type_symbol
_atom_site_fract_x
_atom_site_fract_y
_atom_site_fract_z
_atom_site_U_iso_or_equiv
_atom_site_adp_type
_atom_site_occupancy
_atom_site_symmetry_multiplicity
_atom_site_calc_flag
_atom_site_refinement_flags
_atom_site_disorder_assembly
_atom_site_disorder_group
Re1 Re 0.2500 0.381236(5) 0.53303(6) 0.03000(5) Uani 1 2 d S . .
Cl1 Cl 0.2500 0.30994(5) 0.7247(2) 0.0543(3) Uani 1 2 d S . .
Cl2 Cl 0.02043(11) 0.42030(3) 0.71052(12) 0.03964(16) Uani 1 1 d . . .
Cl3 Cl 0.01959(12) 0.34598(3) 0.34873(15) 0.04384(19) Uani 1 1 d . . .
N1 N 0.2500 0.44717(14) 0.3593(6) 0.0309(7) Uani 1 2 d S . .
C1 C 0.2500 0.49407(17) 0.4313(7) 0.0340(9) Uani 1 2 d S . .
H1 H 0.2500 0.4979 0.5575 0.041 Uiso 1 2 calc SR . .
C2 C 0.2500 0.53669(18) 0.3215(8) 0.0397(10) Uani 1 2 d S . .
H2 H 0.2500 0.5684 0.3766 0.048 Uiso 1 2 calc SR . .
C3 C 0.2500 0.4439(2) 0.1752(7) 0.0406(10) Uani 1 2 d S . .
H3 H 0.2500 0.4122 0.1195 0.049 Uiso 1 2 calc SR . .
C4 C 0.2500 0.4871(2) 0.0693(7) 0.0483(13) Uani 1 2 d S . .
H4 H 0.2500 0.4834 -0.0570 0.058 Uiso 1 2 calc SR . .
N2 N 0.2500 0.5341(2) 0.1382(7) 0.0477(11) Uani 1 2 d S . .
N3 N -0.2500 0.31884(18) 0.7410(8) 0.0482(11) Uani 1 2 d S . .
H3A H -0.1500 0.3354 0.6998 0.058 Uiso 0.50 1 calc PR . .
H3B H -0.3500 0.3354 0.6998 0.058 Uiso 0.50 1 calc PR . .
C5 C -0.2500 0.2676(3) 0.6665(15) 0.071(2) Uani 1 2 d S . .
H5A H -0.2500 0.2692 0.5356 0.107 Uiso 1 2 calc SR . .
H5B H -0.3579 0.2500 0.7074 0.107 Uiso 0.50 1 calc PR . .
H5C H -0.1421 0.2500 0.7074 0.107 Uiso 0.50 1 calc PR . .
C6 C -0.2500 0.3200(4) 0.9387(12) 0.086(3) Uani 1 2 d S . .
H6A H -0.2500 0.3546 0.9797 0.129 Uiso 1 2 calc SR . .
H6B H -0.1421 0.3031 0.9836 0.129 Uiso 0.50 1 calc PR . .
H6C H -0.3579 0.3031 0.9836 0.129 Uiso 0.50 1 calc PR . .

loop_
_atom_site_aniso_label
_atom_site_aniso_U_11
_atom_site_aniso_U_22
_atom_site_aniso_U_33
_atom_site_aniso_U_23
_atom_site_aniso_U_13
_atom_site_aniso_U_12
Re1 0.02576(7) 0.02701(7) 0.03724(8) -0.00250(8) 0.000 0.000
Cl1 0.0516(7) 0.0418(6) 0.0694(9) 0.0199(6) 0.000 0.000
Cl2 0.0340(3) 0.0424(4) 0.0425(4) -0.0055(3) 0.0073(3) 0.0015(3)
Cl3 0.0365(3) 0.0389(4) 0.0562(5) -0.0123(4) -0.0077(4) -0.0044(3)
N1 0.0290(14) 0.0309(16) 0.0327(17) -0.0043(14) 0.000 0.000
C1 0.040(2) 0.0302(19) 0.032(2) -0.0029(16) 0.000 0.000
C2 0.046(2) 0.0299(18) 0.043(3) -0.0008(18) 0.000 0.000
C3 0.047(3) 0.042(2) 0.033(2) -0.0047(18) 0.000 0.000
C4 0.064(3) 0.048(3) 0.033(3) 0.0022(18) 0.000 0.000
N2 0.060(3) 0.043(2) 0.041(2) 0.005(2) 0.000 0.000
N3 0.051(2) 0.037(2) 0.056(3) 0.0070(19) 0.000 0.000
C5 0.078(5) 0.037(3) 0.099(7) 0.009(3) 0.000 0.000
C6 0.094(6) 0.106(7) 0.059(5) 0.019(5) 0.000 0.000

loop_
_atom_type_symbol
_atom_type_description
_atom_type_scat_dispersion_real
_atom_type_scat_dispersion_imag
_atom_type_scat_source
C C 0.0033 0.0016 'International Tables Vol C Tables 4.2.6.8 and 6.1.1.4'
H H 0.0000 0.0000 'International Tables Vol C Tables 4.2.6.8 and 6.1.1.4'
N N 0.0061 0.0033 'International Tables Vol C Tables 4.2.6.8 and 6.1.1.4'
Cl Cl 0.1484 0.1585 'International Tables Vol C Tables 4.2.6.8 and 6.1.1.4'
Re Re -1.0185 7.2310 'International Tables Vol C Tables 4.2.6.8 and 6.1.1.4'

loop_
_geom_angle_atom_site_label_1
_geom_angle_atom_site_label_2
_geom_angle_atom_site_label_3
_geom_angle
_geom_angle_site_symmetry_1
_geom_angle_site_symmetry_3
_geom_angle_publ_flag
N1 Re1 Cl3 88.87(8) . . ?
N1 Re1 Cl3 88.87(8) . 4 ?
Cl3 Re1 Cl3 91.19(5) . 4 ?
N1 Re1 Cl1 179.45(11) . . ?
Cl3 Re1 Cl1 91.51(4) . . ?
Cl3 Re1 Cl1 91.51(4) 4 . ?
N1 Re1 Cl2 88.43(7) . 4 ?
Cl3 Re1 Cl2 177.27(3) . 4 ?
Cl3 Re1 Cl2 89.20(3) 4 4 ?
Cl1 Re1 Cl2 91.18(4) . 4 ?
N1 Re1 Cl2 88.43(7) . . ?
Cl3 Re1 Cl2 89.20(3) . . ?
Cl3 Re1 Cl2 177.27(3) 4 . ?
Cl1 Re1 Cl2 91.18(4) . . ?
Cl2 Re1 Cl2 90.29(4) 4 . ?
C1 N1 C3 116.8(4) . . ?
C1 N1 Re1 120.8(3) . . ?
C3 N1 Re1 122.5(3) . . ?
N1 C1 C2 121.4(5) . . ?
N1 C1 H1 119.3 . . ?
C2 C1 H1 119.3 . . ?
N2 C2 C1 122.6(5) . . ?
N2 C2 H2 118.7 . . ?
C1 C2 H2 118.7 . . ?
N1 C3 C4 120.5(5) . . ?
N1 C3 H3 119.8 . . ?
C4 C3 H3 119.8 . . ?
N2 C4 C3 123.6(5) . . ?
N2 C4 H4 118.2 . . ?
C3 C4 H4 118.2 . . ?
C4 N2 C2 115.1(5) . . ?
C6 N3 C5 113.2(7) . . ?
C6 N3 H3A 108.9 . . ?
C5 N3 H3A 108.9 . . ?
C6 N3 H3B 108.9 . . ?
C5 N3 H3B 108.9 . . ?
H3A N3 H3B 107.7 . . ?
N3 C5 H5A 109.5 . . ?
N3 C5 H5B 109.5 . . ?
H5A C5 H5B 109.5 . . ?
N3 C5 H5C 109.5 . . ?
H5A C5 H5C 109.5 . . ?
H5B C5 H5C 109.5 . . ?
N3 C6 H6A 109.5 . . ?
N3 C6 H6B 109.5 . . ?
H6A C6 H6B 109.5 . . ?
N3 C6 H6C 109.5 . . ?
H6A C6 H6C 109.5 . . ?
H6B C6 H6C 109.5 . . ?

loop_
_geom_bond_atom_site_label_1
_geom_bond_atom_site_label_2
_geom_bond_distance
_geom_bond_site_symmetry_2
_geom_bond_publ_flag
Re1 N1 2.156(4) . ?
Re1 Cl3 2.3435(9) . ?
Re1 Cl3 2.3435(9) 4 ?
Re1 Cl1 2.3477(14) . ?
Re1 Cl2 2.3529(8) 4 ?
Re1 Cl2 2.3529(8) . ?
N1 C1 1.345(6) . ?
N1 C3 1.352(6) . ?
C1 C2 1.383(7) . ?
C1 H1 0.9300 . ?
C2 N2 1.345(8) . ?
C2 H2 0.9300 . ?
C3 C4 1.381(8) . ?
C3 H3 0.9300 . ?
C4 N2 1.338(8) . ?
C4 H4 0.9300 . ?
N3 C6 1.449(10) . ?
N3 C5 1.457(9) . ?
N3 H3A 0.9000 . ?
N3 H3B 0.9000 . ?
C5 H5A 0.9600 . ?
C5 H5B 0.9600 . ?
C5 H5C 0.9600 . ?
C6 H6A 0.9600 . ?
C6 H6B 0.9600 . ?
C6 H6C 0.9600 . ?
